data_7230776
loop_
_publ_author_name
'Collings, Ines'
'Bykov, Maxim'
'Bykova, Elena'
'Hanfland, Michael'
'van Smaalen, Sander'
'Dubrovinsky, Leonid'
'Dubrovinskaia, Natalia'

_publ_section_title
;
 Disorder--order transitions in the perovskite metal--organic frameworks
 [(CH3)2NH2][M(HCOO)3] at high pressure
;
_journal_name_full CrystEngComm
_journal_paper_doi 10.1039/C8CE00617B
_journal_year 2018
_chemical_formula_moiety 'C12 H12 Fe4 O24, 4(C2 H8 N)'
_chemical_formula_sum 'C20 H44 Fe4 N4 O24'
_chemical_formula_weight 947.96
_space_group_crystal_system triclinic
_space_group_IT_number 1
_space_group_name_Hall 'P 1'
_space_group_name_H-M_alt 'P 1'
_symmetry_space_group_name_Hall 'P 1'
_symmetry_space_group_name_H-M 'P 1'
_atom_sites_solution_hydrogens geom
_audit_creation_method SHELXL-2016/6
_audit_update_record
;
2018-04-17 deposited with the CCDC.
2018-05-29 downloaded from the CCDC.
;
_cell_angle_alpha 90.26(6)
_cell_angle_beta 91.72(9)
_cell_angle_gamma 99.47(10)
_cell_formula_units_Z 1
_cell_length_a 10.763(11)
_cell_length_b 8.256(7)
_cell_length_c 7.985(6)
_cell_measurement_reflns_used 82
_cell_measurement_temperature 293(2)
_cell_measurement_theta_max 10.9750
_cell_measurement_theta_min 2.2180
_cell_volume 699.5(11)
_computing_cell_refinement 'CrysAlisPro (Agilent Technologies, 2013)'
_computing_data_reduction 'CrysAlisPro (Agilent Technologies, 2013)'
_computing_molecular_graphics 'SHELXLE-2011 (Huebschle, 2011)'
_computing_structure_refinement 'SHELXL-2016/6 (Sheldrick, 2016)'
_computing_structure_solution 'SHELXT-2015 (Sheldrick, 2015)'
_diffrn_ambient_pressure '7.87 GPa'
_diffrn_ambient_temperature 293(2)
_diffrn_detector_area_resol_mean 7
_diffrn_measured_fraction_theta_full 0.828
_diffrn_measured_fraction_theta_max 0.828
_diffrn_measurement_device_type 'ID15B beamline, ESRF'
_diffrn_measurement_method 'omega scans'
_diffrn_radiation_type synchrotron
_diffrn_radiation_wavelength 0.41119
_diffrn_reflns_av_R_equivalents 0.0442
_diffrn_reflns_av_unetI/netI 0.1011
_diffrn_reflns_Laue_measured_fraction_full 0.828
_diffrn_reflns_Laue_measured_fraction_max 0.828
_diffrn_reflns_limit_h_max 11
_diffrn_reflns_limit_h_min -11
_diffrn_reflns_limit_k_max 8
_diffrn_reflns_limit_k_min -8
_diffrn_reflns_limit_l_max 8
_diffrn_reflns_limit_l_min -8
_diffrn_reflns_number 1769
_diffrn_reflns_point_group_measured_fraction_full 0.559
_diffrn_reflns_point_group_measured_fraction_max 0.559
_diffrn_reflns_theta_full 12.511
_diffrn_reflns_theta_max 12.511
_diffrn_reflns_theta_min 1.476
_diffrn_source synchrotron
_exptl_absorpt_coefficient_mu 0.482
_exptl_absorpt_correction_T_max 1.00000
_exptl_absorpt_correction_T_min 0.92533
_exptl_absorpt_correction_type multi-scan
_exptl_absorpt_process_details
;
CrysAlisPro 1.171.38.46 (Rigaku Oxford Diffraction, 2015)
Empirical absorption correction using spherical harmonics,
 implemented in SCALE3 ABSPACK scaling algorithm.
;
_exptl_crystal_colour colourless
_exptl_crystal_density_diffrn 2.251
_exptl_crystal_description block
_exptl_crystal_F_000 488
_exptl_crystal_size_max 0.070
_exptl_crystal_size_mid 0.040
_exptl_crystal_size_min 0.030
_refine_diff_density_max 0.889
_refine_diff_density_min -0.657
_refine_diff_density_rms 0.170
_refine_ls_abs_structure_details
;
 Classical Flack method preferred over Parsons because s.u. lower.
;
_refine_ls_abs_structure_Flack -0.13(13)
_refine_ls_extinction_method none
_refine_ls_goodness_of_fit_ref 1.038
_refine_ls_hydrogen_treatment constr
_refine_ls_matrix_type full
_refine_ls_number_parameters 185
_refine_ls_number_reflns 1769
_refine_ls_number_restraints 16
_refine_ls_restrained_S_all 1.041
_refine_ls_R_factor_all 0.1347
_refine_ls_R_factor_gt 0.0790
_refine_ls_shift/su_max 0.314
_refine_ls_shift/su_mean 0.070
_refine_ls_structure_factor_coef Fsqd
_refine_ls_weighting_details 'w=1/[\s^2^(Fo^2^)+(0.1000P)^2^] where P=(Fo^2^+2Fc^2^)/3'
_refine_ls_weighting_scheme calc
_refine_ls_wR_factor_gt 0.1867
_refine_ls_wR_factor_ref 0.2059
_reflns_Friedel_coverage 0.351
_reflns_Friedel_fraction_full 0.291
_reflns_Friedel_fraction_max 0.291
_reflns_number_gt 827
_reflns_number_total 1769
_reflns_threshold_expression 'I > 2\s(I)'
_cod_data_source_file c8ce00617b2.cif
_cod_data_source_block DMAFeFc6p03
_cod_database_code 7230776
_shelx_shelxl_version_number 2016/6
_shelx_space_group_comment
;
The symmetry employed for this shelxl refinement is uniquely defined
by the following loop, which should always be used as a source of
symmetry information in preference to the above space-group names.
They are only intended as comments.
;

loop_
_space_group_symop_operation_xyz
'x, y, z'

loop_
_atom_site_label
_atom_site_type_symbol
_atom_site_fract_x
_atom_site_fract_y
_atom_site_fract_z
_atom_site_U_iso_or_equiv
_atom_site_adp_type
_atom_site_occupancy
_atom_site_site_symmetry_order
_atom_site_calc_flag
_atom_site_refinement_flags_posn
_atom_site_refinement_flags_adp
Fe1 Fe 0.0328(9) 0.5383(9) 0.4713(9) 0.058(3) Uani 1 1 d . .
Fe2 Fe 0.4885(11) 0.0015(10) 1.0488(10) 0.075(3) Uani 1 1 d . .
Fe3 Fe 0.5052(11) 0.4993(9) 0.5456(10) 0.071(4) Uani 1 1 d . .
Fe4 Fe 0.0136(9) 0.0400(9) 0.9754(10) 0.063(3) Uani 1 1 d D .
O1 O 0.326(4) 0.360(4) 0.647(3) 0.0652(13) Uiso 1 1 d . U
O2 O 0.597(4) 0.108(4) 0.261(4) 0.0652(13) Uiso 1 1 d . U
O3 O 0.128(5) 0.733(4) 0.324(5) 0.0652(13) Uiso 1 1 d . U
O4 O 0.007(4) 0.847(4) 0.787(4) 0.0652(13) Uiso 1 1 d . U
O5 O 0.400(5) 0.816(4) 0.182(5) 0.0652(13) Uiso 1 1 d . U
O6 O 0.426(4) 0.626(4) 0.372(5) 0.0652(13) Uiso 1 1 d . U
O7 O 0.500(4) 0.325(4) 0.366(4) 0.0652(13) Uiso 1 1 d . U
O8 O 0.645(4) -0.132(4) 1.042(4) 0.0652(13) Uiso 1 1 d . U
O9 O 0.499(4) 0.656(3) 0.742(4) 0.0652(13) Uiso 1 1 d . U
O10 O -0.056(4) 0.412(4) 0.267(4) 0.0652(13) Uiso 1 1 d . U
O11 O 0.174(3) 0.183(4) 0.912(3) 0.0652(13) Uiso 1 1 d D U
O12 O 0.175(3) 0.432(4) 0.457(4) 0.0652(13) Uiso 1 1 d . U
O13 O 0.600(4) 0.356(4) 0.707(4) 0.0652(13) Uiso 1 1 d . U
O14 O 0.415(4) 0.875(4) 0.830(5) 0.0652(13) Uiso 1 1 d . U
O15 O 0.116(4) 0.678(4) 0.679(5) 0.0652(13) Uiso 1 1 d . U
O16 O 0.846(4) -0.107(4) 1.036(4) 0.0652(13) Uiso 1 1 d . U
O17 O 0.890(4) 0.656(4) 0.488(4) 0.0652(13) Uiso 1 1 d . U
O18 O 0.030(4) 0.238(4) 0.161(4) 0.0652(13) Uiso 1 1 d . U
O19 O 0.117(4) 0.912(4) 0.137(5) 0.0652(13) Uiso 1 1 d . U
O20 O 0.589(4) 0.228(3) 0.925(4) 0.0652(13) Uiso 1 1 d . U
O21 O -0.082(4) 0.153(4) 0.797(4) 0.0652(13) Uiso 1 1 d . U
O22 O -0.056(4) 0.347(3) 0.589(4) 0.0652(13) Uiso 1 1 d . U
O23 O 0.313(3) 0.109(4) 1.051(4) 0.0652(13) Uiso 1 1 d . U
O24 O 0.679(4) 0.622(4) 0.501(4) 0.0652(13) Uiso 1 1 d . U
C1 C 0.237(6) 0.398(5) 0.577(6) 0.0652(13) Uiso 1 1 d . U
H1 H 0.184520 0.408851 0.665188 0.078 Uiso 1 1 calc R U
C2 C 0.752(7) -0.034(7) 1.029(8) 0.0652(13) Uiso 1 1 d . U
H2 H 0.758474 0.078912 1.015509 0.078 Uiso 1 1 calc R U
C3 C 0.116(5) 0.804(5) 0.775(6) 0.0652(13) Uiso 1 1 d . U
H3 H 0.188050 0.857784 0.831200 0.078 Uiso 1 1 calc R U
C4 C 0.116(5) 0.061(6) 0.489(7) 0.0652(13) Uiso 1 1 d D U
H4A H 0.061759 0.132741 0.444086 0.078 Uiso 1 1 calc R U
H4B H 0.078815 -0.050952 0.466455 0.078 Uiso 1 1 calc R U
H4C H 0.127513 0.078649 0.607543 0.078 Uiso 1 1 calc R U
C5 C 0.443(6) 0.743(6) 0.310(6) 0.0652(13) Uiso 1 1 d . U
H5 H 0.508731 0.813125 0.365223 0.078 Uiso 1 1 calc R U
C6 C 0.178(5) 0.539(6) 0.022(6) 0.0652(13) Uiso 1 1 d D U
H6A H 0.105615 0.538304 0.088424 0.078 Uiso 1 1 calc R U
H6B H 0.213405 0.650283 -0.004615 0.078 Uiso 1 1 calc R U
H6C H 0.154405 0.478254 -0.080266 0.078 Uiso 1 1 calc R U
C7 C 0.566(5) 0.225(6) 0.352(7) 0.0652(13) Uiso 1 1 d . U
H7 H 0.617963 0.233366 0.447083 0.078 Uiso 1 1 calc R U
C8 C 0.434(5) 0.758(6) 0.752(6) 0.0652(13) Uiso 1 1 d . U
H8 H 0.373661 0.738618 0.665804 0.078 Uiso 1 1 calc R U
C9 C 0.273(6) 0.124(5) 0.898(5) 0.0652(13) Uiso 1 1 d . U
H9 H 0.309746 0.096105 0.800297 0.078 Uiso 1 1 calc R U
C10 C 0.697(4) 1.018(4) 0.627(5) 0.0652(13) Uiso 1 1 d D U
H10A H 0.688863 0.993115 0.744416 0.078 Uiso 1 1 calc R U
H10B H 0.713969 1.134484 0.613181 0.078 Uiso 1 1 calc R U
H10C H 0.619250 0.973708 0.568395 0.078 Uiso 1 1 calc R U
C11 C 0.569(6) 0.227(6) 0.777(6) 0.0652(13) Uiso 1 1 d . U
H11 H 0.531278 0.132570 0.719478 0.078 Uiso 1 1 calc R U
C12 C -0.077(6) 0.295(6) 0.178(6) 0.0652(13) Uiso 1 1 d . U
H12 H -0.154696 0.250709 0.128438 0.078 Uiso 1 1 calc R U
C13 C 0.690(6) 0.547(5) 1.111(4) 0.0652(13) Uiso 1 1 d D U
H13A H 0.602165 0.530079 1.134988 0.078 Uiso 1 1 calc R U
H13B H 0.726259 0.454111 1.149436 0.078 Uiso 1 1 calc R U
H13C H 0.732194 0.644441 1.167176 0.078 Uiso 1 1 calc R U
C14 C 0.056(6) 0.772(6) 0.230(5) 0.0652(13) Uiso 1 1 d . U
H13 H -0.027581 0.721515 0.215317 0.078 Uiso 1 1 calc R U
C15 C -0.030(6) 0.285(6) 0.730(6) 0.0652(13) Uiso 1 1 d . U
H15 H 0.036238 0.345612 0.791700 0.078 Uiso 1 1 calc R U
C16 C 0.393(5) 0.452(6) 0.034(7) 0.0652(13) Uiso 1 1 d D U
H16A H 0.445207 0.400350 0.108867 0.078 Uiso 1 1 calc R U
H16B H 0.376558 0.388393 -0.067795 0.078 Uiso 1 1 calc R U
H16C H 0.435559 0.560422 0.007855 0.078 Uiso 1 1 calc R U
C17 C 0.308(5) -0.021(5) 0.490(6) 0.0652(13) Uiso 1 1 d D U
H17A H 0.391559 -0.008929 0.447330 0.078 Uiso 1 1 calc R U
H17B H 0.313786 -0.001215 0.609236 0.078 Uiso 1 1 calc R U
H17C H 0.265088 -0.130816 0.468148 0.078 Uiso 1 1 calc R U
C18 C 0.816(6) 0.979(5) 0.377(4) 0.0652(13) Uiso 1 1 d D U
H18A H 0.882375 0.932578 0.327820 0.078 Uiso 1 1 calc R U
H18B H 0.737028 0.935356 0.320468 0.078 Uiso 1 1 calc R U
H18C H 0.831747 1.096131 0.365254 0.078 Uiso 1 1 calc R U
C19 C 0.779(8) 0.578(8) 0.488(8) 0.0652(13) Uiso 1 1 d . U
H19 H 0.774128 0.465082 0.476534 0.078 Uiso 1 1 calc R U
C20 C 0.834(4) 0.589(4) 0.892(5) 0.0652(13) Uiso 1 1 d D U
H20A H 0.836606 0.598798 0.772643 0.078 Uiso 1 1 calc R U
H20B H 0.878533 0.687069 0.944245 0.078 Uiso 1 1 calc R U
H20C H 0.872598 0.496739 0.926505 0.078 Uiso 1 1 calc R U
N1 N 0.704(4) 0.563(4) 0.942(4) 0.0652(13) Uiso 1 1 d D U
H21A H 0.668772 0.647256 0.907628 0.078 Uiso 1 1 calc R U
H21B H 0.663332 0.472821 0.891370 0.078 Uiso 1 1 calc R U
N2 N 0.239(4) 0.096(4) 0.409(5) 0.0652(13) Uiso 1 1 d D U
H22A H 0.231069 0.079396 0.299212 0.078 Uiso 1 1 calc R U
H22B H 0.276142 0.199350 0.429798 0.078 Uiso 1 1 calc R U
N3 N 0.272(4) 0.464(4) 0.114(5) 0.0652(13) Uiso 1 1 d D U
H23A H 0.235746 0.363000 0.140680 0.078 Uiso 1 1 calc R U
H23B H 0.289621 0.520086 0.209759 0.078 Uiso 1 1 calc R U
N4 N 0.809(4) 0.937(4) 0.555(4) 0.0652(13) Uiso 1 1 d D U
H24A H 0.881172 0.976965 0.608375 0.078 Uiso 1 1 calc R U
H24B H 0.793835 0.828721 0.567080 0.078 Uiso 1 1 calc R U

loop_
_atom_site_aniso_label
_atom_site_aniso_U_11
_atom_site_aniso_U_22
_atom_site_aniso_U_33
_atom_site_aniso_U_23
_atom_site_aniso_U_13
_atom_site_aniso_U_12
Fe1 0.057(8) 0.059(5) 0.056(6) 0.005(4) -0.003(5) 0.005(6)
Fe2 0.102(10) 0.081(6) 0.041(5) -0.005(4) -0.010(6) 0.017(7)
Fe3 0.103(11) 0.065(6) 0.050(5) -0.010(4) -0.004(6) 0.031(6)
Fe4 0.072(9) 0.061(5) 0.050(5) 0.011(4) -0.003(6) -0.006(6)

loop_
_atom_type_symbol
_atom_type_description
_atom_type_scat_dispersion_real
_atom_type_scat_dispersion_imag
_atom_type_scat_source
C C -0.0001 0.0005 'International Tables Vol C Tables 4.2.6.8 and 6.1.1.4'
H H 0.0000 0.0000 'International Tables Vol C Tables 4.2.6.8 and 6.1.1.4'
N N 0.0006 0.0010 'International Tables Vol C Tables 4.2.6.8 and 6.1.1.4'
O O 0.0018 0.0018 'International Tables Vol C Tables 4.2.6.8 and 6.1.1.4'
Fe Fe 0.1967 0.3058 'International Tables Vol C Tables 4.2.6.8 and 6.1.1.4'

loop_
_geom_angle_atom_site_label_1
_geom_angle_atom_site_label_2
_geom_angle_atom_site_label_3
_geom_angle
_geom_angle_site_symmetry_1
_geom_angle_site_symmetry_3
O12 Fe1 O17 177.9(18) . 1_455
O12 Fe1 O22 89.6(16) . .
O17 Fe1 O22 92.1(17) 1_455 .
O12 Fe1 O10 92.4(14) . .
O17 Fe1 O10 89.2(15) 1_455 .
O22 Fe1 O10 81.5(14) . .
O12 Fe1 O15 90.8(16) . .
O17 Fe1 O15 87.6(16) 1_455 .
O22 Fe1 O15 99.5(14) . .
O10 Fe1 O15 176.6(16) . .
O12 Fe1 O3 88.8(17) . .
O17 Fe1 O3 89.8(17) 1_455 .
O22 Fe1 O3 174.9(15) . .
O10 Fe1 O3 93.8(16) . .
O15 Fe1 O3 85.3(15) . .
O5 Fe2 O14 88.7(15) 1_546 1_545
O5 Fe2 O2 92.8(16) 1_546 1_556
O14 Fe2 O2 168.0(17) 1_545 1_556
O5 Fe2 O8 87.0(18) 1_546 .
O14 Fe2 O8 88.1(16) 1_545 .
O2 Fe2 O8 80.1(13) 1_556 .
O5 Fe2 O23 87.7(18) 1_546 .
O14 Fe2 O23 87.1(15) 1_545 .
O2 Fe2 O23 104.8(13) 1_556 .
O8 Fe2 O23 172.9(16) . .
O5 Fe2 O20 173.5(15) 1_546 .
O14 Fe2 O20 97.3(13) 1_545 .
O2 Fe2 O20 81.8(14) 1_556 .
O8 Fe2 O20 95.7(16) . .
O23 Fe2 O20 90.1(15) . .
O6 Fe3 O7 85.8(16) . .
O6 Fe3 O24 92.0(15) . .
O7 Fe3 O24 97.3(18) . .
O6 Fe3 O9 97.6(14) . .
O7 Fe3 O9 173.7(17) . .
O24 Fe3 O9 87.9(16) . .
O6 Fe3 O13 173.5(15) . .
O7 Fe3 O13 89.0(14) . .
O24 Fe3 O13 84.9(15) . .
O9 Fe3 O13 87.9(13) . .
O6 Fe3 O1 97.5(16) . .
O7 Fe3 O1 89.3(14) . .
O24 Fe3 O1 168.9(13) . .
O9 Fe3 O1 85.1(13) . .
O13 Fe3 O1 86.3(15) . .
O11 Fe4 O21 89.1(15) . .
O11 Fe4 O16 178.8(14) . 1_455
O21 Fe4 O16 89.7(15) . 1_455
O11 Fe4 O19 89.6(16) . 1_546
O21 Fe4 O19 174.0(14) . 1_546
O16 Fe4 O19 91.6(15) 1_455 1_546
O11 Fe4 O4 99.1(14) . 1_545
O21 Fe4 O4 84.4(13) . 1_545
O16 Fe4 O4 80.4(14) 1_455 1_545
O19 Fe4 O4 90.0(13) 1_546 1_545
O11 Fe4 O18 78.1(15) . 1_556
O21 Fe4 O18 96.0(14) . 1_556
O16 Fe4 O18 102.5(17) 1_455 1_556
O19 Fe4 O18 89.5(15) 1_546 1_556
O4 Fe4 O18 177(2) 1_545 1_556
C1 O1 Fe3 110(3) . .
C7 O2 Fe2 123(4) . 1_554
C14 O3 Fe1 108(4) . .
C3 O4 Fe4 111(3) . 1_565
C5 O5 Fe2 128(4) . 1_564
C5 O6 Fe3 140(5) . .
C7 O7 Fe3 129(4) . .
C2 O8 Fe2 112(4) . .
C8 O9 Fe3 127(4) . .
C12 O10 Fe1 152(3) . .
C9 O11 Fe4 120(3) . .
C1 O12 Fe1 124(3) . .
C11 O13 Fe3 133(4) . .
C8 O14 Fe2 137(4) . 1_565
C3 O15 Fe1 147(4) . .
C2 O16 Fe4 114(3) . 1_655
C19 O17 Fe1 120(4) . 1_655
C12 O18 Fe4 113(3) . 1_554
C14 O19 Fe4 121(4) . 1_564
C11 O20 Fe2 112(3) . .
C15 O21 Fe4 121(4) . .
C15 O22 Fe1 130(4) . .
C9 O23 Fe2 109(3) . .
C19 O24 Fe3 133(4) . .
O1 C1 O12 156(6) . .
O1 C1 H1 102.1 . .
O12 C1 H1 102.1 . .
O16 C2 O8 113(5) . .
O16 C2 H2 123.2 . .
O8 C2 H2 123.4 . .
O4 C3 O15 114(4) . .
O4 C3 H3 123.2 . .
O15 C3 H3 122.8 . .
N2 C4 H4A 109.6 . .
N2 C4 H4B 109.9 . .
H4A C4 H4B 109.5 . .
N2 C4 H4C 109.0 . .
H4A C4 H4C 109.5 . .
H4B C4 H4C 109.5 . .
O6 C5 O5 139(7) . .
O6 C5 H5 110.5 . .
O5 C5 H5 110.7 . .
N3 C6 H6A 109.5 . .
N3 C6 H6B 109.5 . .
H6A C6 H6B 109.5 . .
N3 C6 H6C 109.5 . .
H6A C6 H6C 109.5 . .
H6B C6 H6C 109.5 . .
O7 C7 O2 148(6) . .
O7 C7 H7 106.3 . .
O2 C7 H7 106.1 . .
O9 C8 O14 145(6) . .
O9 C8 H8 107.3 . .
O14 C8 H8 107.6 . .
O11 C9 O23 104(4) . .
O11 C9 H9 127.9 . .
O23 C9 H9 127.7 . .
N4 C10 H10A 109.6 . .
N4 C10 H10B 109.4 . .
H10A C10 H10B 109.5 . .
N4 C10 H10C 109.4 . .
H10A C10 H10C 109.5 . .
H10B C10 H10C 109.5 . .
O20 C11 O13 116(5) . .
O20 C11 H11 122.2 . .
O13 C11 H11 122.1 . .
O10 C12 O18 108(5) . .
O10 C12 H12 126.1 . .
O18 C12 H12 126.1 . .
N1 C13 H13A 109.3 . .
N1 C13 H13B 109.6 . .
H13A C13 H13B 109.5 . .
N1 C13 H13C 109.5 . .
H13A C13 H13C 109.5 . .
H13B C13 H13C 109.5 . .
O3 C14 O19 109(5) . .
O3 C14 H13 125.6 . .
O19 C14 H13 125.6 . .
O21 C15 O22 129(6) . .
O21 C15 H15 115.3 . .
O22 C15 H15 115.5 . .
N3 C16 H16A 109.2 . .
N3 C16 H16B 110.0 . .
H16A C16 H16B 109.5 . .
N3 C16 H16C 109.3 . .
H16A C16 H16C 109.5 . .
H16B C16 H16C 109.5 . .
N2 C17 H17A 109.2 . .
N2 C17 H17B 109.5 . .
H17A C17 H17B 109.5 . .
N2 C17 H17C 109.6 . .
H17A C17 H17C 109.5 . .
H17B C17 H17C 109.5 . .
N4 C18 H18A 109.5 . .
N4 C18 H18B 109.3 . .
H18A C18 H18B 109.5 . .
N4 C18 H18C 109.6 . .
H18A C18 H18C 109.5 . .
H18B C18 H18C 109.5 . .
O24 C19 O17 132(6) . .
O24 C19 H19 114.0 . .
O17 C19 H19 113.8 . .
N1 C20 H20A 109.5 . .
N1 C20 H20B 109.5 . .
H20A C20 H20B 109.5 . .
N1 C20 H20C 109.5 . .
H20A C20 H20C 109.5 . .
H20B C20 H20C 109.5 . .
C13 N1 C20 114(4) . .
C13 N1 H21A 108.8 . .
C20 N1 H21A 108.7 . .
C13 N1 H21B 108.8 . .
C20 N1 H21B 108.7 . .
H21A N1 H21B 107.6 . .
C17 N2 C4 102(4) . .
C17 N2 H22A 111.4 . .
C4 N2 H22A 110.8 . .
C17 N2 H22B 111.5 . .
C4 N2 H22B 111.7 . .
H22A N2 H22B 109.2 . .
C6 N3 C16 119(4) . .
C6 N3 H23A 107.6 . .
C16 N3 H23A 107.4 . .
C6 N3 H23B 107.6 . .
C16 N3 H23B 108.1 . .
H23A N3 H23B 107.0 . .
C18 N4 C10 107(3) . .
C18 N4 H24A 110.2 . .
C10 N4 H24A 110.3 . .
C18 N4 H24B 110.6 . .
C10 N4 H24B 110.4 . .
H24A N4 H24B 108.6 . .

loop_
_geom_bond_atom_site_label_1
_geom_bond_atom_site_label_2
_geom_bond_distance
_geom_bond_site_symmetry_2
Fe1 O12 1.89(3) .
Fe1 O17 1.96(4) 1_455
Fe1 O22 1.97(3) .
Fe1 O10 2.05(4) .
Fe1 O15 2.10(4) .
Fe1 O3 2.14(4) .
Fe2 O5 1.99(4) 1_546
Fe2 O14 2.10(4) 1_545
Fe2 O2 2.13(4) 1_556
Fe2 O8 2.16(4) .
Fe2 O23 2.22(3) .
Fe2 O20 2.25(3) .
Fe3 O6 1.99(4) .
Fe3 O7 2.02(3) .
Fe3 O24 2.02(4) .
Fe3 O9 2.04(4) .
Fe3 O13 2.11(4) .
Fe3 O1 2.25(3) .
Fe4 O11 2.01(3) .
Fe4 O21 2.05(4) .
Fe4 O16 2.07(4) 1_455
Fe4 O19 2.08(4) 1_546
Fe4 O4 2.18(3) 1_545
Fe4 O18 2.18(3) 1_556
O1 C1 1.18(6) .
O2 C7 1.30(6) .
O3 C14 1.15(6) .
O4 C3 1.29(6) .
O5 C5 1.31(6) .
O6 C5 1.08(5) .
O7 C7 1.18(6) .
O8 C2 1.31(7) .
O9 C8 1.18(6) .
O10 C12 1.19(5) .
O11 C9 1.26(7) .
O12 C1 1.22(5) .
O13 C11 1.21(6) .
O14 C8 1.20(5) .
O15 C3 1.29(5) .
O16 C2 1.26(7) .
O17 C19 1.26(8) .
O18 C12 1.32(7) .
O19 C14 1.45(6) .
O20 C11 1.19(6) .
O21 C15 1.27(5) .
O22 C15 1.28(6) .
O23 C9 1.29(5) .
O24 C19 1.20(8) .
C1 H1 0.9300 .
C2 H2 0.9300 .
C3 H3 0.9300 .
C4 N2 1.47(4) .
C4 H4A 0.9600 .
C4 H4B 0.9600 .
C4 H4C 0.9600 .
C5 H5 0.9300 .
C6 N3 1.45(4) .
C6 H6A 0.9600 .
C6 H6B 0.9600 .
C6 H6C 0.9600 .
C7 H7 0.9300 .
C8 H8 0.9300 .
C9 H9 0.9300 .
C10 N4 1.59(4) .
C10 H10A 0.9600 .
C10 H10B 0.9600 .
C10 H10C 0.9600 .
C11 H11 0.9300 .
C12 H12 0.9300 .
C13 N1 1.36(4) .
C13 H13A 0.9600 .
C13 H13B 0.9600 .
C13 H13C 0.9600 .
C14 H13 0.9300 .
C15 H15 0.9300 .
C16 N3 1.49(4) .
C16 H16A 0.9600 .
C16 H16B 0.9600 .
C16 H16C 0.9600 .
C17 N2 1.46(4) .
C17 H17A 0.9600 .
C17 H17B 0.9600 .
C17 H17C 0.9600 .
C18 N4 1.46(4) .
C18 H18A 0.9600 .
C18 H18B 0.9600 .
C18 H18C 0.9600 .
C19 H19 0.9300 .
C20 N1 1.44(4) .
C20 H20A 0.9600 .
C20 H20B 0.9600 .
C20 H20C 0.9600 .
N1 H21A 0.8900 .
N1 H21B 0.8900 .
N2 H22A 0.8900 .
N2 H22B 0.8900 .
N3 H23A 0.8900 .
N3 H23B 0.8900 .
N4 H24A 0.8900 .
N4 H24B 0.8900 .
